data_4516799
loop_
_publ_author_name
'Shu, Dongxu'
'Mouat, Aidan R.'
'Stephenson, Casey J.'
'Invergo, Anna M.'
'Delferro, Massimiliano'
'Marks, Tobin J.'

_publ_section_title
;
 Ligand-Unsymmetrical Phenoxyiminato Dinickel Catalyst for High Molecular
 Weight Long-Chain Branched Polyethylenes
;
_journal_issue 11
_journal_name_full 'ACS Macro Letters'
_journal_page_first 1297
_journal_paper_doi 10.1021/acsmacrolett.5b00781
_journal_volume 4
_journal_year 2015
_chemical_formula_moiety 'C27 H34 N Ni O3 P S'
_chemical_formula_sum 'C27 H34 N Ni O3 P S'
_chemical_formula_weight 542.29
_space_group_crystal_system monoclinic
_space_group_IT_number 15
_space_group_name_Hall '-C 2yc'
_space_group_name_H-M_alt 'C 1 2/c 1'
_atom_sites_solution_hydrogens geom
_atom_sites_solution_primary direct
_atom_sites_solution_secondary difmap
_audit_creation_date 2013-04-24
_audit_creation_method
;
  Olex2 1.1
  (compiled Nov  1 2011 20:42:30, GUI svn.r3906)
;
_cell_angle_alpha 90.00
_cell_angle_beta 97.852(3)
_cell_angle_gamma 90.00
_cell_formula_units_Z 8
_cell_length_a 19.6600(8)
_cell_length_b 12.3532(5)
_cell_length_c 21.8300(9)
_cell_measurement_reflns_used 2825
_cell_measurement_temperature 100.0
_cell_measurement_theta_max 66.27
_cell_measurement_theta_min 5.67
_cell_volume 5252.0(4)
_computing_cell_refinement 'SAINT V7.23A (Bruker, 2005)'
_computing_data_collection 'APEX2 V2.1-4 (Bruker, 2007)'
_computing_data_reduction 'Bruker SAINT'
_computing_molecular_graphics
;
O. V. Dolomanov, L. J. Bourhis, R. J. Gildea, J. A. K. Howard and H. Puschmann,
OLEX2: a complete structure solution, refinement and analysis program.
J. Appl. Cryst. (2009). 42, 339-341.
;
_computing_publication_material
;
O. V. Dolomanov, L. J. Bourhis, R. J. Gildea, J. A. K. Howard and H. Puschmann,
OLEX2: a complete structure solution, refinement and analysis program.
J. Appl. Cryst. (2009). 42, 339-341.
;
_computing_structure_refinement
;
XL, G.M. Sheldrick, Acta Cryst.
(2008). A64, 112-122
;
_computing_structure_solution 'A short history of SHELX (Sheldrick, 2007)/Bruker'
_diffrn_ambient_temperature 100.0
_diffrn_detector_area_resol_mean 8
_diffrn_measured_fraction_theta_full 0.972
_diffrn_measured_fraction_theta_max 0.972
_diffrn_measurement_device_type 'Bruker SMART APEX CCD area detector'
_diffrn_measurement_method '\w and \f scans'
_diffrn_radiation_monochromator 'MX optics'
_diffrn_radiation_type CuK\a
_diffrn_radiation_wavelength 1.54184
_diffrn_reflns_av_R_equivalents 0.0000
_diffrn_reflns_av_unetI/netI 0.0355
_diffrn_reflns_limit_h_max 23
_diffrn_reflns_limit_h_min -23
_diffrn_reflns_limit_k_max 14
_diffrn_reflns_limit_k_min 0
_diffrn_reflns_limit_l_max 26
_diffrn_reflns_limit_l_min 0
_diffrn_reflns_number 4558
_diffrn_reflns_theta_full 67.05
_diffrn_reflns_theta_max 67.05
_diffrn_reflns_theta_min 4.09
_diffrn_source microsource
_diffrn_source_current 0.65
_diffrn_source_power 0.02925
_diffrn_source_voltage 45.0
_diffrn_standards_number 0
_exptl_absorpt_coefficient_mu 2.612
_exptl_absorpt_correction_T_max 0.8465
_exptl_absorpt_correction_T_min 0.6126
_exptl_absorpt_correction_type multi-scan
_exptl_absorpt_process_details 'SADABS (Bruker)'
_exptl_crystal_colour orange
_exptl_crystal_colour_primary orange
_exptl_crystal_density_diffrn 1.372
_exptl_crystal_density_method 'not measured'
_exptl_crystal_description block
_exptl_crystal_F_000 2288
_exptl_crystal_size_max 0.208
_exptl_crystal_size_mid 0.068
_exptl_crystal_size_min 0.066
_refine_diff_density_max 0.507
_refine_diff_density_min -0.381
_refine_diff_density_rms 0.078
_refine_ls_extinction_method none
_refine_ls_goodness_of_fit_ref 1.083
_refine_ls_hydrogen_treatment constr
_refine_ls_matrix_type full
_refine_ls_number_parameters 315
_refine_ls_number_reflns 4558
_refine_ls_number_restraints 0
_refine_ls_restrained_S_all 1.083
_refine_ls_R_factor_all 0.0405
_refine_ls_R_factor_gt 0.0368
_refine_ls_shift/su_max 0.001
_refine_ls_shift/su_mean 0.000
_refine_ls_structure_factor_coef Fsqd
_refine_ls_weighting_details 'calc w=1/[\s^2^(Fo^2^)+(0.0639P)^2^+4.8966P] where P=(Fo^2^+2Fc^2^)/3'
_refine_ls_weighting_scheme calc
_refine_ls_wR_factor_gt 0.1038
_refine_ls_wR_factor_ref 0.1075
_reflns_number_gt 4159
_reflns_number_total 4558
_reflns_threshold_expression >2sigma(I)
_cod_data_source_file mz5b00781_si_006.cif
_cod_data_source_block n1110
_cod_database_code 4516799

loop_
_space_group_symop_id
_space_group_symop_operation_xyz
1 'x, y, z'
2 '-x, y, -z+1/2'
3 'x+1/2, y+1/2, z'
4 '-x+1/2, y+1/2, -z+1/2'
5 '-x, -y, -z'
6 'x, -y, z-1/2'
7 '-x+1/2, -y+1/2, -z'
8 'x+1/2, -y+1/2, z-1/2'

loop_
_atom_site_label
_atom_site_type_symbol
_atom_site_fract_x
_atom_site_fract_y
_atom_site_fract_z
_atom_site_U_iso_or_equiv
_atom_site_adp_type
_atom_site_occupancy
_atom_site_symmetry_multiplicity
_atom_site_calc_flag
_atom_site_refinement_flags
Ni1 Ni 0.185706(17) 0.37015(3) 0.087070(14) 0.02365(13) Uani 1 1 d .
S1 S 0.19295(3) 0.40037(4) 0.29068(2) 0.02988(15) Uani 1 1 d .
P1 P 0.13744(3) 0.40209(4) -0.00522(2) 0.02422(14) Uani 1 1 d .
O1 O 0.27210(7) 0.42216(11) 0.06758(6) 0.0256(3) Uani 1 1 d .
O2 O 0.26659(8) 0.40113(12) 0.29922(7) 0.0350(4) Uani 1 1 d .
O3 O 0.15759(9) 0.41154(13) 0.34399(7) 0.0410(4) Uani 1 1 d .
N1 N 0.22774(8) 0.30500(13) 0.16399(7) 0.0242(3) Uani 1 1 d .
C2 C 0.33235(10) 0.42018(15) 0.10039(9) 0.0238(4) Uani 1 1 d .
C3 C 0.38816(10) 0.48405(15) 0.08257(9) 0.0247(4) Uani 1 1 d .
C4 C 0.45342(10) 0.46668(16) 0.11356(9) 0.0263(4) Uani 1 1 d .
H4 H 0.4905 0.5067 0.1011 0.032 Uiso 1 1 calc R
C5 C 0.46769(11) 0.39271(16) 0.16266(9) 0.0270(4) Uani 1 1 d .
H5 H 0.5136 0.3798 0.1810 0.032 Uiso 1 1 calc R
C6 C 0.41435(11) 0.33980(16) 0.18358(9) 0.0258(4) Uani 1 1 d .
H6 H 0.4231 0.2929 0.2182 0.031 Uiso 1 1 calc R
C7 C 0.34628(11) 0.35402(15) 0.15428(9) 0.0246(4) Uani 1 1 d .
C8 C 0.37578(11) 0.56522(17) 0.02870(9) 0.0277(4) Uani 1 1 d .
C9 C 0.31323(11) 0.63810(17) 0.03406(10) 0.0311(5) Uani 1 1 d .
H9a H 0.2722 0.5930 0.0341 0.047 Uiso 1 1 calc R
H9b H 0.3064 0.6880 -0.0011 0.047 Uiso 1 1 calc R
H9c H 0.3213 0.6796 0.0726 0.047 Uiso 1 1 calc R
C10 C 0.43713(11) 0.64133(18) 0.02655(10) 0.0326(5) Uani 1 1 d .
H10a H 0.4471 0.6797 0.0661 0.049 Uiso 1 1 calc R
H10b H 0.4261 0.6939 -0.0069 0.049 Uiso 1 1 calc R
H10c H 0.4774 0.5990 0.0192 0.049 Uiso 1 1 calc R
C11 C 0.36496(11) 0.50044(18) -0.03192(9) 0.0313(5) Uani 1 1 d .
H11a H 0.4084 0.4666 -0.0388 0.047 Uiso 1 1 calc R
H11b H 0.3493 0.5492 -0.0664 0.047 Uiso 1 1 calc R
H11c H 0.3303 0.4442 -0.0292 0.047 Uiso 1 1 calc R
C12 C 0.29360(10) 0.29915(15) 0.18134(9) 0.0244(4) Uani 1 1 d .
H12 H 0.3083 0.2536 0.2157 0.029 Uiso 1 1 calc R
C13 C 0.18636(10) 0.24069(16) 0.19944(9) 0.0245(4) Uani 1 1 d .
C14 C 0.16500(11) 0.13965(16) 0.17677(10) 0.0278(4) Uani 1 1 d .
H14 H 0.1804 0.1133 0.1402 0.033 Uiso 1 1 calc R
C15 C 0.12166(11) 0.07677(17) 0.20668(10) 0.0308(5) Uani 1 1 d .
H15 H 0.1084 0.0070 0.1911 0.037 Uiso 1 1 calc R
C16 C 0.09739(12) 0.11518(17) 0.25947(10) 0.0331(5) Uani 1 1 d .
H16 H 0.0663 0.0730 0.2792 0.040 Uiso 1 1 calc R
C17 C 0.11875(11) 0.21487(18) 0.28307(10) 0.0315(5) Uani 1 1 d .
H17 H 0.1027 0.2411 0.3194 0.038 Uiso 1 1 calc R
C18 C 0.16385(11) 0.27746(16) 0.25384(9) 0.0273(4) Uani 1 1 d .
C19 C 0.16306(11) 0.50493(16) 0.23814(10) 0.0298(4) Uani 1 1 d .
C20 C 0.09516(12) 0.53737(17) 0.23517(10) 0.0342(5) Uani 1 1 d .
H20 H 0.0661 0.5052 0.2614 0.041 Uiso 1 1 calc R
C21 C 0.07028(13) 0.61732(18) 0.19342(11) 0.0364(5) Uani 1 1 d .
H21 H 0.0237 0.6396 0.1905 0.044 Uiso 1 1 calc R
C22 C 0.11337(13) 0.66471(18) 0.15588(10) 0.0365(5) Uani 1 1 d .
H22 H 0.0962 0.7198 0.1275 0.044 Uiso 1 1 calc R
C23 C 0.18119(13) 0.63231(17) 0.15938(10) 0.0342(5) Uani 1 1 d .
H23 H 0.2104 0.6656 0.1337 0.041 Uiso 1 1 calc R
C24 C 0.20664(12) 0.55131(17) 0.20040(9) 0.0309(5) Uani 1 1 d .
H24 H 0.2530 0.5280 0.2026 0.037 Uiso 1 1 calc R
C1 C 0.09218(11) 0.34968(17) 0.10516(9) 0.0288(4) Uani 1 1 d .
H1a H 0.0615 0.4008 0.0807 0.043 Uiso 1 1 calc R
H1b H 0.0907 0.3624 0.1493 0.043 Uiso 1 1 calc R
H1c H 0.0773 0.2755 0.0946 0.043 Uiso 1 1 calc R
C25 C 0.06748(11) 0.31356(18) -0.03632(10) 0.0320(5) Uani 1 1 d .
H25a H 0.0842 0.2389 -0.0368 0.048 Uiso 1 1 calc R
H25b H 0.0499 0.3361 -0.0786 0.048 Uiso 1 1 calc R
H25c H 0.0306 0.3179 -0.0104 0.048 Uiso 1 1 calc R
C26 C 0.10156(12) 0.53733(17) -0.01809(10) 0.0344(5) Uani 1 1 d .
H26a H 0.0668 0.5494 0.0093 0.052 Uiso 1 1 calc R
H26b H 0.0804 0.5443 -0.0612 0.052 Uiso 1 1 calc R
H26c H 0.1382 0.5911 -0.0093 0.052 Uiso 1 1 calc R
C27 C 0.19391(11) 0.38982(18) -0.06401(10) 0.0305(5) Uani 1 1 d .
H27a H 0.2259 0.4511 -0.0608 0.046 Uiso 1 1 calc R
H27b H 0.1665 0.3898 -0.1050 0.046 Uiso 1 1 calc R
H27c H 0.2198 0.3220 -0.0580 0.046 Uiso 1 1 calc R

loop_
_atom_site_aniso_label
_atom_site_aniso_U_11
_atom_site_aniso_U_22
_atom_site_aniso_U_33
_atom_site_aniso_U_23
_atom_site_aniso_U_13
_atom_site_aniso_U_12
Ni1 0.0249(2) 0.0238(2) 0.0225(2) 0.00091(12) 0.00394(15) -0.00090(13)
S1 0.0396(3) 0.0260(3) 0.0245(3) -0.00239(19) 0.0059(2) -0.0016(2)
P1 0.0258(3) 0.0231(3) 0.0237(3) 0.00072(18) 0.0032(2) 0.00008(19)
O1 0.0259(7) 0.0264(7) 0.0244(7) 0.0026(5) 0.0031(6) -0.0024(6)
O2 0.0413(9) 0.0294(8) 0.0327(8) -0.0023(6) -0.0005(7) -0.0031(6)
O3 0.0596(11) 0.0375(9) 0.0282(8) -0.0056(7) 0.0141(7) -0.0013(8)
N1 0.0284(9) 0.0219(8) 0.0228(8) -0.0004(6) 0.0049(7) -0.0018(7)
C2 0.0263(10) 0.0218(9) 0.0236(9) -0.0023(7) 0.0048(8) 0.0000(8)
C3 0.0303(11) 0.0209(9) 0.0236(9) -0.0024(7) 0.0062(8) -0.0005(8)
C4 0.0280(10) 0.0234(9) 0.0283(10) -0.0028(8) 0.0069(8) -0.0019(8)
C5 0.0273(11) 0.0264(10) 0.0271(10) -0.0034(8) 0.0027(8) 0.0014(8)
C6 0.0310(11) 0.0225(9) 0.0240(9) -0.0001(8) 0.0037(8) 0.0011(8)
C7 0.0294(11) 0.0210(9) 0.0233(9) -0.0023(7) 0.0029(8) 0.0000(8)
C8 0.0278(10) 0.0270(10) 0.0287(10) 0.0039(8) 0.0049(8) -0.0009(8)
C9 0.0317(12) 0.0270(10) 0.0350(11) 0.0057(8) 0.0061(9) 0.0014(9)
C10 0.0295(12) 0.0313(11) 0.0369(12) 0.0085(9) 0.0042(9) -0.0027(9)
C11 0.0329(11) 0.0345(11) 0.0271(10) 0.0041(9) 0.0055(9) -0.0010(9)
C12 0.0306(11) 0.0195(9) 0.0231(9) -0.0006(7) 0.0036(8) 0.0007(8)
C13 0.0258(10) 0.0236(9) 0.0239(9) 0.0040(7) 0.0029(8) 0.0010(8)
C14 0.0294(11) 0.0270(10) 0.0268(10) -0.0004(8) 0.0034(9) -0.0008(8)
C15 0.0317(11) 0.0251(10) 0.0343(11) 0.0027(9) 0.0001(9) -0.0028(8)
C16 0.0317(12) 0.0317(11) 0.0365(12) 0.0076(9) 0.0067(9) -0.0046(9)
C17 0.0347(11) 0.0331(11) 0.0279(10) 0.0047(8) 0.0088(9) 0.0014(9)
C18 0.0304(11) 0.0247(10) 0.0267(10) 0.0004(8) 0.0038(8) -0.0019(8)
C19 0.0376(12) 0.0232(10) 0.0285(10) -0.0047(8) 0.0038(9) -0.0009(8)
C20 0.0377(12) 0.0292(11) 0.0372(12) -0.0067(9) 0.0103(10) -0.0020(9)
C21 0.0365(13) 0.0335(11) 0.0392(12) -0.0071(9) 0.0051(10) 0.0047(9)
C22 0.0467(14) 0.0290(11) 0.0328(11) -0.0015(9) 0.0015(10) 0.0048(10)
C23 0.0450(13) 0.0283(11) 0.0298(11) -0.0022(8) 0.0075(10) -0.0033(9)
C24 0.0373(12) 0.0255(10) 0.0304(10) -0.0049(8) 0.0061(9) -0.0009(9)
C1 0.0275(11) 0.0331(11) 0.0265(10) 0.0019(8) 0.0058(8) 0.0002(8)
C25 0.0315(11) 0.0339(11) 0.0301(10) -0.0025(9) 0.0023(9) -0.0047(9)
C26 0.0377(12) 0.0295(11) 0.0361(11) 0.0029(9) 0.0053(10) 0.0047(9)
C27 0.0309(11) 0.0343(11) 0.0270(10) 0.0012(8) 0.0064(9) 0.0012(9)

loop_
_atom_type_symbol
_atom_type_description
_atom_type_scat_dispersion_real
_atom_type_scat_dispersion_imag
_atom_type_scat_source
C C 0.0181 0.0091 'International Tables Vol C Tables 4.2.6.8 and 6.1.1.4'
H H 0.0000 0.0000 'International Tables Vol C Tables 4.2.6.8 and 6.1.1.4'
N N 0.0311 0.0180 'International Tables Vol C Tables 4.2.6.8 and 6.1.1.4'
O O 0.0492 0.0322 'International Tables Vol C Tables 4.2.6.8 and 6.1.1.4'
P P 0.2955 0.4335 'International Tables Vol C Tables 4.2.6.8 and 6.1.1.4'
S S 0.3331 0.5567 'International Tables Vol C Tables 4.2.6.8 and 6.1.1.4'
Ni Ni -3.0029 0.5091 'International Tables Vol C Tables 4.2.6.8 and 6.1.1.4'

loop_
_geom_angle_atom_site_label_1
_geom_angle_atom_site_label_2
_geom_angle_atom_site_label_3
_geom_angle
_geom_angle_publ_flag
O1 Ni1 P1 91.24(4) y
O1 Ni1 N1 92.61(6) y
O1 Ni1 C1 167.75(8) y
N1 Ni1 P1 166.08(5) y
N1 Ni1 C1 94.18(8) y
C1 Ni1 P1 84.58(6) y
O2 S1 O3 118.95(10) ?
O2 S1 C18 108.75(9) ?
O2 S1 C19 108.58(10) ?
O3 S1 C18 106.64(10) ?
O3 S1 C19 107.38(10) ?
C19 S1 C18 105.79(10) ?
C25 P1 Ni1 117.15(7) ?
C25 P1 C26 103.74(11) ?
C26 P1 Ni1 115.25(8) ?
C27 P1 Ni1 114.49(7) ?
C27 P1 C25 101.00(10) ?
C27 P1 C26 103.24(10) ?
C2 O1 Ni1 129.83(12) ?
C12 N1 Ni1 124.34(13) ?
C12 N1 C13 115.27(16) ?
C13 N1 Ni1 119.31(13) ?
O1 C2 C3 120.64(17) ?
O1 C2 C7 121.55(17) ?
C7 C2 C3 117.80(18) ?
C2 C3 C8 120.93(18) ?
C4 C3 C2 118.08(18) ?
C4 C3 C8 120.93(18) ?
C3 C4 H4 118.4 ?
C3 C4 C5 123.25(19) ?
C5 C4 H4 118.4 ?
C4 C5 H5 120.6 ?
C6 C5 C4 118.89(19) ?
C6 C5 H5 120.6 ?
C5 C6 H6 119.6 ?
C5 C6 C7 120.80(19) ?
C7 C6 H6 119.6 ?
C2 C7 C12 122.88(18) ?
C6 C7 C2 120.48(18) ?
C6 C7 C12 116.64(18) ?
C3 C8 C9 111.52(16) ?
C10 C8 C3 112.29(17) ?
C10 C8 C9 106.43(17) ?
C10 C8 C11 108.04(17) ?
C11 C8 C3 107.92(16) ?
C11 C8 C9 110.59(17) ?
C8 C9 H9a 109.5 ?
C8 C9 H9b 109.5 ?
C8 C9 H9c 109.5 ?
H9a C9 H9b 109.5 ?
H9a C9 H9c 109.5 ?
H9b C9 H9c 109.5 ?
C8 C10 H10a 109.5 ?
C8 C10 H10b 109.5 ?
C8 C10 H10c 109.5 ?
H10a C10 H10b 109.5 ?
H10a C10 H10c 109.5 ?
H10b C10 H10c 109.5 ?
C8 C11 H11a 109.5 ?
C8 C11 H11b 109.5 ?
C8 C11 H11c 109.5 ?
H11a C11 H11b 109.5 ?
H11a C11 H11c 109.5 ?
H11b C11 H11c 109.5 ?
N1 C12 C7 126.97(18) ?
N1 C12 H12 116.5 ?
C7 C12 H12 116.5 ?
C14 C13 N1 118.14(17) ?
C14 C13 C18 118.69(18) ?
C18 C13 N1 123.09(18) ?
C13 C14 H14 119.5 ?
C15 C14 C13 120.92(19) ?
C15 C14 H14 119.5 ?
C14 C15 H15 119.9 ?
C14 C15 C16 120.3(2) ?
C16 C15 H15 119.9 ?
C15 C16 H16 120.2 ?
C17 C16 C15 119.6(2) ?
C17 C16 H16 120.2 ?
C16 C17 H17 119.8 ?
C16 C17 C18 120.31(19) ?
C18 C17 H17 119.8 ?
C13 C18 S1 122.85(15) ?
C17 C18 S1 116.90(15) ?
C17 C18 C13 120.19(19) ?
C20 C19 S1 118.19(17) ?
C20 C19 C24 121.3(2) ?
C24 C19 S1 120.45(17) ?
C19 C20 H20 120.4 ?
C19 C20 C21 119.2(2) ?
C21 C20 H20 120.4 ?
C20 C21 H21 120.0 ?
C22 C21 C20 120.0(2) ?
C22 C21 H21 120.0 ?
C21 C22 H22 119.8 ?
C23 C22 C21 120.5(2) ?
C23 C22 H22 119.8 ?
C22 C23 H23 119.9 ?
C22 C23 C24 120.2(2) ?
C24 C23 H23 119.9 ?
C19 C24 H24 120.6 ?
C23 C24 C19 118.8(2) ?
C23 C24 H24 120.6 ?
Ni1 C1 H1a 109.5 ?
Ni1 C1 H1b 109.5 ?
Ni1 C1 H1c 109.5 ?
H1a C1 H1b 109.5 ?
H1a C1 H1c 109.5 ?
H1b C1 H1c 109.5 ?
P1 C25 H25a 109.5 ?
P1 C25 H25b 109.5 ?
P1 C25 H25c 109.5 ?
H25a C25 H25b 109.5 ?
H25a C25 H25c 109.5 ?
H25b C25 H25c 109.5 ?
P1 C26 H26a 109.5 ?
P1 C26 H26b 109.5 ?
P1 C26 H26c 109.5 ?
H26a C26 H26b 109.5 ?
H26a C26 H26c 109.5 ?
H26b C26 H26c 109.5 ?
P1 C27 H27a 109.5 ?
P1 C27 H27b 109.5 ?
P1 C27 H27c 109.5 ?
H27a C27 H27b 109.5 ?
H27a C27 H27c 109.5 ?
H27b C27 H27c 109.5 ?

loop_
_geom_bond_atom_site_label_1
_geom_bond_atom_site_label_2
_geom_bond_distance
_geom_bond_publ_flag
Ni1 P1 2.1430(6) y
Ni1 O1 1.9173(14) y
Ni1 N1 1.9419(16) y
Ni1 C1 1.949(2) y
S1 O2 1.4343(17) ?
S1 O3 1.4414(16) ?
S1 C18 1.776(2) ?
S1 C19 1.773(2) ?
P1 C25 1.815(2) ?
P1 C26 1.820(2) ?
P1 C27 1.814(2) ?
O1 C2 1.298(2) ?
N1 C12 1.300(3) ?
N1 C13 1.437(2) ?
C2 C3 1.447(3) ?
C2 C7 1.428(3) ?
C3 C4 1.383(3) ?
C3 C8 1.539(3) ?
C4 H4 0.9500 ?
C4 C5 1.407(3) ?
C5 H5 0.9500 ?
C5 C6 1.366(3) ?
C6 H6 0.9500 ?
C6 C7 1.413(3) ?
C7 C12 1.431(3) ?
C8 C9 1.541(3) ?
C8 C10 1.535(3) ?
C8 C11 1.536(3) ?
C9 H9a 0.9800 ?
C9 H9b 0.9800 ?
C9 H9c 0.9800 ?
C10 H10a 0.9800 ?
C10 H10b 0.9800 ?
C10 H10c 0.9800 ?
C11 H11a 0.9800 ?
C11 H11b 0.9800 ?
C11 H11c 0.9800 ?
C12 H12 0.9500 ?
C13 C14 1.386(3) ?
C13 C18 1.399(3) ?
C14 H14 0.9500 ?
C14 C15 1.381(3) ?
C15 H15 0.9500 ?
C15 C16 1.390(3) ?
C16 H16 0.9500 ?
C16 C17 1.378(3) ?
C17 H17 0.9500 ?
C17 C18 1.395(3) ?
C19 C20 1.387(3) ?
C19 C24 1.391(3) ?
C20 H20 0.9500 ?
C20 C21 1.387(3) ?
C21 H21 0.9500 ?
C21 C22 1.386(3) ?
C22 H22 0.9500 ?
C22 C23 1.384(3) ?
C23 H23 0.9500 ?
C23 C24 1.390(3) ?
C24 H24 0.9500 ?
C1 H1a 0.9800 ?
C1 H1b 0.9800 ?
C1 H1c 0.9800 ?
C25 H25a 0.9800 ?
C25 H25b 0.9800 ?
C25 H25c 0.9800 ?
C26 H26a 0.9800 ?
C26 H26b 0.9800 ?
C26 H26c 0.9800 ?
C27 H27a 0.9800 ?
C27 H27b 0.9800 ?
C27 H27c 0.9800 ?

loop_
_geom_torsion_atom_site_label_1
_geom_torsion_atom_site_label_2
_geom_torsion_atom_site_label_3
_geom_torsion_atom_site_label_4
_geom_torsion
Ni1 O1 C2 C3 -166.72(13)
Ni1 O1 C2 C7 14.4(3)
Ni1 N1 C12 C7 11.8(3)
Ni1 N1 C13 C14 71.9(2)
Ni1 N1 C13 C18 -104.72(19)
S1 C19 C20 C21 -178.56(16)
S1 C19 C24 C23 179.38(16)
P1 Ni1 O1 C2 -172.89(15)
P1 Ni1 N1 C12 99.3(2)
P1 Ni1 N1 C13 -68.3(3)
O1 Ni1 P1 C25 148.46(9)
O1 Ni1 P1 C26 -89.07(9)
O1 Ni1 P1 C27 30.47(9)
O1 Ni1 N1 C12 -6.63(16)
O1 Ni1 N1 C13 -174.18(14)
O1 C2 C3 C4 -170.46(17)
O1 C2 C3 C8 6.8(3)
O1 C2 C7 C6 169.91(17)
O1 C2 C7 C12 -10.0(3)
O2 S1 C18 C13 -51.7(2)
O2 S1 C18 C17 125.65(17)
O2 S1 C19 C20 -163.68(16)
O2 S1 C19 C24 17.39(19)
O3 S1 C18 C13 178.86(17)
O3 S1 C18 C17 -3.8(2)
O3 S1 C19 C20 -33.87(19)
O3 S1 C19 C24 147.21(17)
N1 Ni1 P1 C25 42.4(2)
N1 Ni1 P1 C26 164.9(2)
N1 Ni1 P1 C27 -75.6(2)
N1 Ni1 O1 C2 -6.27(16)
N1 C13 C14 C15 -175.96(19)
N1 C13 C18 S1 -8.5(3)
N1 C13 C18 C17 174.23(19)
C2 C3 C4 C5 -2.1(3)
C2 C3 C8 C9 48.1(2)
C2 C3 C8 C10 167.51(18)
C2 C3 C8 C11 -73.5(2)
C2 C7 C12 N1 -3.7(3)
C3 C2 C7 C6 -9.0(3)
C3 C2 C7 C12 171.12(17)
C3 C4 C5 C6 -4.1(3)
C4 C3 C8 C9 -134.70(19)
C4 C3 C8 C10 -15.3(3)
C4 C3 C8 C11 103.6(2)
C4 C5 C6 C7 3.6(3)
C5 C6 C7 C2 3.0(3)
C5 C6 C7 C12 -177.14(18)
C6 C7 C12 N1 176.39(18)
C7 C2 C3 C4 8.4(3)
C7 C2 C3 C8 -174.33(17)
C8 C3 C4 C5 -179.34(18)
C12 N1 C13 C14 -96.7(2)
C12 N1 C13 C18 86.6(2)
C13 N1 C12 C7 179.77(18)
C13 C14 C15 C16 1.5(3)
C14 C13 C18 S1 174.91(16)
C14 C13 C18 C17 -2.4(3)
C14 C15 C16 C17 -2.3(3)
C15 C16 C17 C18 0.7(3)
C16 C17 C18 S1 -175.81(17)
C16 C17 C18 C13 1.6(3)
C18 S1 C19 C20 79.74(18)
C18 S1 C19 C24 -99.19(18)
C18 C13 C14 C15 0.8(3)
C19 S1 C18 C13 64.7(2)
C19 S1 C18 C17 -117.88(17)
C19 C20 C21 C22 -0.8(3)
C20 C19 C24 C23 0.5(3)
C20 C21 C22 C23 0.5(3)
C21 C22 C23 C24 0.4(3)
C22 C23 C24 C19 -0.9(3)
C24 C19 C20 C21 0.4(3)
C1 Ni1 P1 C25 -43.08(11)
C1 Ni1 P1 C26 79.39(11)
C1 Ni1 P1 C27 -161.06(10)
C1 Ni1 O1 C2 117.3(4)
C1 Ni1 N1 C12 -176.43(16)
C1 Ni1 N1 C13 16.02(15)
